data_4321060
loop_
_publ_author_name
'Mingming Miao'
'Michael W. Willer'
'R. H. Holm'

_publ_contact_author R.H.Holm
_publ_contact_author_address
;
    Dept. of Chemistry and Chemical Biology
    Harvard University
    Cambridge, MA 02138
    USA
;
_publ_contact_author_email holm@chemistry.harvard.edu
_publ_section_title
;
 Oxo/Sulfidotungstate(VI) as Precursors to WVIO2, WVIOS, and WVIS2
 Complexes and WIV-Dithiolene Chelate Rings
;
_journal_name_full 'Inorganic Chemistry'
_journal_page_first 2843
_journal_page_last 2849
_journal_paper_doi 10.1021/ic000047l
_journal_volume 39
_journal_year 2000
_chemical_formula_sum 'C52 H46 N2 O2 S2 Si2 W'
_chemical_formula_weight 1035.06
_chemical_name_systematic
;
  [WS2(OSiPh3)2(Me4phen)]
;
_space_group_IT_number 15
_symmetry_cell_setting monoclinic
_symmetry_space_group_name_Hall '-C 2yc'
_symmetry_space_group_name_H-M 'C 1 2/c 1'
_atom_sites_solution_hydrogens geom
_atom_sites_solution_primary direct
_atom_sites_solution_secondary difmap
_audit_creation_method SHELXL-97
_cell_angle_alpha 90.00
_cell_angle_beta 104.5170(10)
_cell_angle_gamma 90.00
_cell_formula_units_Z 4
_cell_length_a 16.93510(10)
_cell_length_b 10.49630(10)
_cell_length_c 26.8896(2)
_cell_measurement_temperature 213(2)
_cell_volume 4627.18(7)
_computing_structure_refinement 'SHELXL-97 (Sheldrick, 1997)'
_computing_structure_solution 'SHELXS-97 (Sheldrick, 1990)'
_diffrn_ambient_temperature 213(2)
_diffrn_measured_fraction_theta_full 0.977
_diffrn_measured_fraction_theta_max 0.977
_diffrn_radiation_monochromator graphite
_diffrn_radiation_source 'fine-focus sealed tube'
_diffrn_radiation_type MoK\a
_diffrn_radiation_wavelength 0.71073
_diffrn_reflns_av_R_equivalents 0.0580
_diffrn_reflns_av_sigmaI/netI 0.0442
_diffrn_reflns_limit_h_max 22
_diffrn_reflns_limit_h_min -22
_diffrn_reflns_limit_k_max 12
_diffrn_reflns_limit_k_min -13
_diffrn_reflns_limit_l_max 33
_diffrn_reflns_limit_l_min -35
_diffrn_reflns_number 15099
_diffrn_reflns_theta_full 28.28
_diffrn_reflns_theta_max 28.28
_diffrn_reflns_theta_min 1.56
_exptl_absorpt_coefficient_mu 2.681
_exptl_crystal_colour orange
_exptl_crystal_density_diffrn 1.486
_exptl_crystal_description prism
_exptl_crystal_F_000 2088
_exptl_crystal_size_max 0.10
_exptl_crystal_size_mid 0.10
_exptl_crystal_size_min 0.05
_refine_diff_density_max 2.072
_refine_diff_density_min -0.979
_refine_diff_density_rms 0.110
_refine_ls_extinction_method none
_refine_ls_goodness_of_fit_ref 1.077
_refine_ls_hydrogen_treatment mixed
_refine_ls_matrix_type full
_refine_ls_number_parameters 276
_refine_ls_number_reflns 5612
_refine_ls_number_restraints 0
_refine_ls_restrained_S_all 1.077
_refine_ls_R_factor_all 0.0373
_refine_ls_R_factor_gt 0.0321
_refine_ls_shift/su_max 0.001
_refine_ls_shift/su_mean 0.000
_refine_ls_structure_factor_coef Fsqd
_refine_ls_weighting_details 'calc w=1/[\s^2^(Fo^2^)+(0.0459P)^2^+1.2831P] where P=(Fo^2^+2Fc^2^)/3'
_refine_ls_weighting_scheme calc
_refine_ls_wR_factor_gt 0.0789
_refine_ls_wR_factor_ref 0.0820
_reflns_number_gt 5146
_reflns_number_total 5612
_reflns_threshold_expression >2sigma(I)
_cod_data_source_file ic000047l_3.cif
_cod_data_source_block compound_3
_cod_original_cell_volume 4627.18(6)
_cod_database_code 4321060

loop_
_symmetry_equiv_pos_as_xyz
'x, y, z'
'-x, y, -z+1/2'
'x+1/2, y+1/2, z'
'-x+1/2, y+1/2, -z+1/2'
'-x, -y, -z'
'x, -y, z-1/2'
'-x+1/2, -y+1/2, -z'
'x+1/2, -y+1/2, z-1/2'

loop_
_atom_site_label
_atom_site_type_symbol
_atom_site_fract_x
_atom_site_fract_y
_atom_site_fract_z
_atom_site_U_iso_or_equiv
_atom_site_adp_type
_atom_site_occupancy
_atom_site_symmetry_multiplicity
_atom_site_calc_flag
_atom_site_refinement_flags
_atom_site_disorder_assembly
_atom_site_disorder_group
W1 W 0.0000 0.112813(16) 0.7500 0.02532(6) Uani 1 2 d S . .
O1 O 0.02217(14) 0.0699(2) 0.68539(8) 0.0309(4) Uani 1 1 d . . .
Si1 Si -0.00141(5) 0.06067(9) 0.62303(3) 0.02823(17) Uani 1 1 d . . .
S1 S 0.10282(6) 0.23638(10) 0.78008(4) 0.0440(2) Uani 1 1 d . . .
N1 N -0.08064(17) -0.0704(3) 0.72994(10) 0.0318(6) Uani 1 1 d . . .
C1 C -0.1609(2) -0.0687(4) 0.71155(14) 0.0418(8) Uani 1 1 d . . .
H1A H -0.1871 0.0108 0.7052 0.050 Uiso 1 1 calc R . .
C2 C -0.2095(3) -0.1800(6) 0.70099(15) 0.0565(13) Uani 1 1 d . . .
C3 C -0.1732(3) -0.2964(5) 0.71025(17) 0.0653(15) Uani 1 1 d . . .
C4 C -0.0871(3) -0.3026(4) 0.72998(15) 0.0535(11) Uani 1 1 d . . .
C5 C -0.0433(2) -0.1854(3) 0.73936(12) 0.0373(8) Uani 1 1 d . . .
C6 C -0.0414(4) -0.4178(5) 0.7405(2) 0.082(2) Uani 1 1 d . . .
C7 C -0.2231(5) -0.4165(7) 0.6993(3) 0.110(3) Uani 1 1 d . . .
H7A H -0.2802 -0.3947 0.6862 0.165 Uiso 1 1 calc R . .
H7B H -0.2161 -0.4654 0.7307 0.165 Uiso 1 1 calc R . .
H7C H -0.2051 -0.4668 0.6739 0.165 Uiso 1 1 calc R . .
C8 C -0.3007(3) -0.1601(8) 0.6796(2) 0.092(2) Uani 1 1 d . . .
H8A H -0.3278 -0.2422 0.6737 0.137 Uiso 1 1 calc R . .
H8B H -0.3104 -0.1137 0.6475 0.137 Uiso 1 1 calc R . .
H8C H -0.3222 -0.1118 0.7041 0.137 Uiso 1 1 calc R . .
C9 C -0.0203(2) 0.2240(4) 0.59399(14) 0.0369(7) Uani 1 1 d . . .
C10 C -0.0528(3) 0.2359(5) 0.54121(16) 0.0513(9) Uani 1 1 d . . .
H10A H -0.0638 0.1621 0.5208 0.062 Uiso 1 1 calc R . .
C11 C -0.0690(3) 0.3543(6) 0.5182(2) 0.0684(14) Uani 1 1 d . . .
H11A H -0.0906 0.3602 0.4825 0.082 Uiso 1 1 calc R . .
C12 C -0.0535(4) 0.4640(5) 0.5476(2) 0.0713(15) Uani 1 1 d . . .
H12A H -0.0643 0.5445 0.5321 0.086 Uiso 1 1 calc R . .
C13 C -0.0223(3) 0.4536(4) 0.5997(2) 0.0612(12) Uani 1 1 d . . .
H13A H -0.0122 0.5277 0.6199 0.073 Uiso 1 1 calc R . .
C14 C -0.0054(2) 0.3342(4) 0.62301(16) 0.0430(8) Uani 1 1 d . . .
H14A H 0.0164 0.3289 0.6587 0.052 Uiso 1 1 calc R . .
C15 C 0.08719(19) -0.0188(3) 0.60534(12) 0.0322(6) Uani 1 1 d . . .
C16 C 0.1200(2) 0.0255(4) 0.56607(14) 0.0423(8) Uani 1 1 d . . .
H16A H 0.0954 0.0954 0.5463 0.051 Uiso 1 1 calc R . .
C17 C 0.1884(3) -0.0307(5) 0.55519(18) 0.0549(11) Uani 1 1 d . . .
H17A H 0.2104 0.0027 0.5291 0.066 Uiso 1 1 calc R . .
C18 C 0.2233(3) -0.1351(5) 0.5828(2) 0.0600(12) Uani 1 1 d . . .
H18A H 0.2688 -0.1743 0.5752 0.072 Uiso 1 1 calc R . .
C19 C 0.1920(3) -0.1832(4) 0.6217(2) 0.0560(11) Uani 1 1 d . . .
H19A H 0.2162 -0.2548 0.6405 0.067 Uiso 1 1 calc R . .
C20 C 0.1247(2) -0.1252(4) 0.63298(16) 0.0425(8) Uani 1 1 d . . .
H20A H 0.1039 -0.1580 0.6597 0.051 Uiso 1 1 calc R . .
C21 C -0.0967(2) -0.0346(3) 0.59870(12) 0.0338(7) Uani 1 1 d . . .
C22 C -0.0971(2) -0.1650(4) 0.58899(18) 0.0516(10) Uani 1 1 d . . .
H22A H -0.0469 -0.2077 0.5940 0.062 Uiso 1 1 calc R . .
C23 C -0.1685(3) -0.2341(5) 0.5723(2) 0.0652(13) Uani 1 1 d . . .
H23A H -0.1665 -0.3223 0.5666 0.078 Uiso 1 1 calc R . .
C24 C -0.2428(3) -0.1717(5) 0.56400(16) 0.0577(11) Uani 1 1 d . . .
H24A H -0.2917 -0.2172 0.5520 0.069 Uiso 1 1 calc R . .
C25 C -0.2448(2) -0.0429(5) 0.57336(16) 0.0537(11) Uani 1 1 d . . .
H25A H -0.2952 -0.0006 0.5680 0.064 Uiso 1 1 calc R . .
C26 C -0.1731(2) 0.0245(4) 0.59062(15) 0.0453(9) Uani 1 1 d . . .
H26A H -0.1756 0.1122 0.5971 0.054 Uiso 1 1 calc R . .

loop_
_atom_site_aniso_label
_atom_site_aniso_U_11
_atom_site_aniso_U_22
_atom_site_aniso_U_33
_atom_site_aniso_U_23
_atom_site_aniso_U_13
_atom_site_aniso_U_12
W1 0.02688(9) 0.02045(9) 0.02897(10) 0.000 0.00764(6) 0.000
O1 0.0335(11) 0.0300(11) 0.0295(11) -0.0007(9) 0.0082(9) 0.0002(9)
Si1 0.0292(4) 0.0259(4) 0.0293(4) 0.0004(3) 0.0069(3) 0.0007(3)
S1 0.0470(5) 0.0367(5) 0.0493(5) -0.0047(4) 0.0139(4) -0.0125(4)
N1 0.0312(13) 0.0325(14) 0.0308(13) -0.0033(11) 0.0061(10) -0.0082(11)
C1 0.0316(16) 0.058(2) 0.0351(17) -0.0028(16) 0.0073(13) -0.0100(16)
C2 0.047(2) 0.089(4) 0.0328(18) -0.003(2) 0.0086(16) -0.036(2)
C3 0.087(3) 0.068(3) 0.039(2) -0.003(2) 0.011(2) -0.050(3)
C4 0.085(3) 0.035(2) 0.0378(19) -0.0020(15) 0.0113(19) -0.022(2)
C5 0.055(2) 0.0272(17) 0.0285(16) -0.0009(12) 0.0083(14) -0.0081(14)
C6 0.154(6) 0.032(2) 0.060(3) -0.003(2) 0.025(4) -0.016(3)
C7 0.146(7) 0.098(5) 0.077(4) -0.004(4) 0.010(4) -0.093(5)
C8 0.044(2) 0.176(7) 0.054(3) -0.007(4) 0.012(2) -0.055(4)
C9 0.0353(16) 0.0349(18) 0.0413(18) 0.0083(14) 0.0111(14) 0.0042(14)
C10 0.057(2) 0.048(2) 0.047(2) 0.0096(18) 0.0088(18) 0.0030(19)
C11 0.077(3) 0.070(3) 0.055(3) 0.030(3) 0.009(2) 0.017(3)
C12 0.093(4) 0.045(3) 0.083(3) 0.033(3) 0.035(3) 0.022(3)
C13 0.083(3) 0.032(2) 0.077(3) 0.011(2) 0.035(3) 0.008(2)
C14 0.050(2) 0.0313(18) 0.050(2) 0.0071(16) 0.0162(16) 0.0023(16)
C15 0.0311(15) 0.0322(16) 0.0335(15) -0.0078(13) 0.0086(12) -0.0028(13)
C16 0.0441(19) 0.044(2) 0.0405(18) -0.0089(16) 0.0139(15) -0.0057(16)
C17 0.055(2) 0.061(3) 0.058(2) -0.014(2) 0.031(2) -0.009(2)
C18 0.049(2) 0.056(3) 0.084(3) -0.017(2) 0.032(2) 0.005(2)
C19 0.050(2) 0.042(2) 0.077(3) -0.004(2) 0.018(2) 0.0111(18)
C20 0.0418(18) 0.0375(19) 0.049(2) -0.0013(15) 0.0132(16) 0.0032(15)
C21 0.0330(15) 0.0390(18) 0.0286(15) -0.0020(13) 0.0062(12) -0.0033(13)
C22 0.043(2) 0.040(2) 0.073(3) -0.013(2) 0.0153(19) -0.0052(18)
C23 0.057(3) 0.051(3) 0.090(4) -0.022(3) 0.023(2) -0.017(2)
C24 0.043(2) 0.079(3) 0.048(2) -0.006(2) 0.0050(17) -0.023(2)
C25 0.0345(19) 0.072(3) 0.049(2) 0.011(2) 0.0016(16) -0.0016(19)
C26 0.0353(17) 0.048(2) 0.050(2) 0.0073(18) 0.0056(15) 0.0017(16)

loop_
_atom_type_symbol
_atom_type_description
_atom_type_scat_dispersion_real
_atom_type_scat_dispersion_imag
_atom_type_scat_source
C C 0.0033 0.0016 'International Tables Vol C Tables 4.2.6.8 and 6.1.1.4'
H H 0.0000 0.0000 'International Tables Vol C Tables 4.2.6.8 and 6.1.1.4'
N N 0.0061 0.0033 'International Tables Vol C Tables 4.2.6.8 and 6.1.1.4'
O O 0.0106 0.0060 'International Tables Vol C Tables 4.2.6.8 and 6.1.1.4'
Si Si 0.0817 0.0704 'International Tables Vol C Tables 4.2.6.8 and 6.1.1.4'
S S 0.1246 0.1234 'International Tables Vol C Tables 4.2.6.8 and 6.1.1.4'
W W -0.8490 6.8722 'International Tables Vol C Tables 4.2.6.8 and 6.1.1.4'

loop_
_geom_angle_atom_site_label_1
_geom_angle_atom_site_label_2
_geom_angle_atom_site_label_3
_geom_angle
_geom_angle_site_symmetry_1
_geom_angle_site_symmetry_3
_geom_angle_publ_flag
O1 W1 O1 152.91(14) . 2_556 ?
O1 W1 S1 99.06(7) . . ?
O1 W1 S1 97.12(7) 2_556 . ?
O1 W1 S1 97.12(7) . 2_556 ?
O1 W1 S1 99.06(7) 2_556 2_556 ?
S1 W1 S1 106.16(6) . 2_556 ?
O1 W1 N1 80.46(10) . . ?
O1 W1 N1 77.35(10) 2_556 . ?
S1 W1 N1 161.53(8) . . ?
S1 W1 N1 92.17(8) 2_556 . ?
O1 W1 N1 77.35(10) . 2_556 ?
O1 W1 N1 80.46(10) 2_556 2_556 ?
S1 W1 N1 92.17(8) . 2_556 ?
S1 W1 N1 161.53(8) 2_556 2_556 ?
N1 W1 N1 69.62(15) . 2_556 ?
Si1 O1 W1 153.32(15) . . ?
O1 Si1 C21 111.09(14) . . ?
O1 Si1 C9 110.26(15) . . ?
C21 Si1 C9 107.46(16) . . ?
O1 Si1 C15 106.39(14) . . ?
C21 Si1 C15 110.34(15) . . ?
C9 Si1 C15 111.34(15) . . ?
C1 N1 C5 117.9(3) . . ?
C1 N1 W1 124.0(3) . . ?
C5 N1 W1 118.0(2) . . ?
N1 C1 C2 123.6(5) . . ?
C3 C2 C1 119.3(4) . . ?
C3 C2 C8 124.2(5) . . ?
C1 C2 C8 116.5(6) . . ?
C2 C3 C4 118.9(4) . . ?
C2 C3 C7 120.6(6) . . ?
C4 C3 C7 120.5(6) . . ?
C3 C4 C6 124.6(4) . . ?
C3 C4 C5 117.7(4) . . ?
C6 C4 C5 117.7(5) . . ?
N1 C5 C4 122.5(4) . . ?
N1 C5 C5 117.15(19) . 2_556 ?
C4 C5 C5 120.3(3) . 2_556 ?
C6 C6 C4 122.0(3) 2_556 . ?
C14 C9 C10 118.0(4) . . ?
C14 C9 Si1 122.8(3) . . ?
C10 C9 Si1 119.2(3) . . ?
C11 C10 C9 121.3(5) . . ?
C12 C11 C10 120.2(4) . . ?
C13 C12 C11 119.2(4) . . ?
C12 C13 C14 120.8(5) . . ?
C9 C14 C13 120.5(4) . . ?
C16 C15 C20 117.0(3) . . ?
C16 C15 Si1 122.7(3) . . ?
C20 C15 Si1 120.2(3) . . ?
C15 C16 C17 121.9(4) . . ?
C18 C17 C16 119.5(4) . . ?
C17 C18 C19 120.5(4) . . ?
C18 C19 C20 119.7(4) . . ?
C19 C20 C15 121.3(4) . . ?
C22 C21 C26 116.4(3) . . ?
C22 C21 Si1 123.6(3) . . ?
C26 C21 Si1 120.0(3) . . ?
C23 C22 C21 122.6(4) . . ?
C22 C23 C24 119.2(5) . . ?
C25 C24 C23 119.8(4) . . ?
C24 C25 C26 120.3(4) . . ?
C25 C26 C21 121.7(4) . . ?

loop_
_geom_bond_atom_site_label_1
_geom_bond_atom_site_label_2
_geom_bond_distance
_geom_bond_site_symmetry_2
_geom_bond_publ_flag
W1 O1 1.921(2) . ?
W1 O1 1.921(2) 2_556 ?
W1 S1 2.1592(9) . ?
W1 S1 2.1592(9) 2_556 ?
W1 N1 2.342(3) . ?
W1 N1 2.342(3) 2_556 ?
O1 Si1 1.626(2) . ?
Si1 C21 1.871(3) . ?
Si1 C9 1.878(4) . ?
Si1 C15 1.879(3) . ?
N1 C1 1.325(4) . ?
N1 C5 1.357(5) . ?
C1 C2 1.416(6) . ?
C2 C3 1.362(8) . ?
C2 C8 1.522(7) . ?
C3 C4 1.421(7) . ?
C3 C7 1.505(7) . ?
C4 C6 1.425(8) . ?
C4 C5 1.426(5) . ?
C5 C5 1.435(7) 2_556 ?
C6 C6 1.368(15) 2_556 ?
C9 C14 1.383(6) . ?
C9 C10 1.393(5) . ?
C10 C11 1.385(6) . ?
C11 C12 1.385(8) . ?
C12 C13 1.370(8) . ?
C13 C14 1.399(6) . ?
C15 C16 1.391(5) . ?
C15 C20 1.402(5) . ?
C16 C17 1.394(6) . ?
C17 C18 1.372(7) . ?
C18 C19 1.380(7) . ?
C19 C20 1.392(5) . ?
C21 C22 1.394(6) . ?
C21 C26 1.401(5) . ?
C22 C23 1.385(6) . ?
C23 C24 1.387(7) . ?
C24 C25 1.378(8) . ?
C25 C26 1.381(6) . ?
